data_7024111
loop_
_publ_author_name
'Klosterman, Jeremy K.'
'Linden, Anthony'
'Frantz, Derik K.'
'Siegel, Jay S.'

_publ_section_title
;
 Manisyl-substituted polypyridine coordination compounds:
 Metallo-supramolecular networks of interdigitated double helices
 assembled via CH...pi and pi-pi interactions.
;
_journal_issue 6
_journal_name_full 'Dalton transactions (Cambridge, England : 2003)'
_journal_page_first 1519
_journal_page_last 1531
_journal_paper_doi 10.1039/b911272c
_journal_volume 39
_journal_year 2010
_chemical_formula_moiety 'C70 H62 Fe N6 O4 2+, 2(F6 P 1-)'
_chemical_formula_sum 'C70 H62 F12 Fe N6 O4 P2'
_chemical_formula_weight 1397.06
_chemical_name_systematic
;
bis{8-(4-methoxy-2,6-dimethylphenyl)-2-[5-(4-methoxy-2,6-
dimethylphenyl)-pyridin-2-yl]-1,10-phenanthroline}iron(II)
hexafluorophosphate
;
_space_group_IT_number 60
_symmetry_cell_setting orthorhombic
_symmetry_Int_Tables_number 60
_symmetry_space_group_name_Hall '-P 2n 2ab'
_symmetry_space_group_name_H-M 'P b c n'
_atom_sites_solution_hydrogens geom
_atom_sites_solution_primary direct
_atom_sites_solution_secondary difmap
_audit_creation_date 03-09-03
_audit_creation_method SHELXL-97
_cell_angle_alpha 90.00
_cell_angle_beta 90.00
_cell_angle_gamma 90.00
_cell_formula_units_Z 4
_cell_length_a 23.8915(5)
_cell_length_b 11.6189(3)
_cell_length_c 23.1604(5)
_cell_measurement_reflns_used 263548
_cell_measurement_temperature 160(1)
_cell_measurement_theta_max 25.0
_cell_measurement_theta_min 2.9
_cell_volume 6429.2(3)
_computing_cell_refinement 'DENZO-SMN (Otwinowski & Minor, 1997)'
_computing_data_collection 'COLLECT (Nonius, 2000)'
_computing_data_reduction 'DENZO-SMN and SCALEPACK (Otwinowski & Minor, 1997)'
_computing_molecular_graphics 'ORTEPII (Johnson, 1976)'
_computing_publication_material 'SHELXL97 and PLATON (Spek, 2009)'
_computing_structure_refinement 'SHELXL97 (Sheldrick, 2008)'
_computing_structure_solution 'SIR92 (Altomare et al., 1994)'
_diffrn_ambient_temperature 160(1)
_diffrn_detector '65 mm CCD camera on \k goniostat'
_diffrn_detector_area_resol_mean 9
_diffrn_measured_fraction_theta_full 0.995
_diffrn_measured_fraction_theta_max 0.995
_diffrn_measurement_device_type 'Nonius KappaCCD area-detector diffractometer'
_diffrn_measurement_method '\w scans with \k offsets'
_diffrn_radiation_monochromator 'horizontally mounted graphite crystal'
_diffrn_radiation_source 'Nonius FR590 sealed tube generator'
_diffrn_radiation_type 'Mo K\a'
_diffrn_radiation_wavelength 0.71073
_diffrn_reflns_av_R_equivalents 0.0830
_diffrn_reflns_av_sigmaI/netI 0.0344
_diffrn_reflns_limit_h_max 28
_diffrn_reflns_limit_h_min -28
_diffrn_reflns_limit_k_max 13
_diffrn_reflns_limit_k_min -13
_diffrn_reflns_limit_l_max 27
_diffrn_reflns_limit_l_min -25
_diffrn_reflns_number 70344
_diffrn_reflns_theta_full 24.96
_diffrn_reflns_theta_max 24.96
_diffrn_reflns_theta_min 3.01
_diffrn_standards_decay_% 0
_diffrn_standards_number 0
_exptl_absorpt_coefficient_mu 0.374
_exptl_absorpt_correction_T_max 0.946
_exptl_absorpt_correction_T_min 0.815
_exptl_absorpt_correction_type multi-scan
_exptl_absorpt_process_details '(Blessing, 1995)'
_exptl_crystal_colour dark-red
_exptl_crystal_density_diffrn 1.443
_exptl_crystal_density_method 'not measured'
_exptl_crystal_description prism
_exptl_crystal_F_000 2880
_exptl_crystal_size_max 0.40
_exptl_crystal_size_mid 0.34
_exptl_crystal_size_min 0.15
_refine_diff_density_max 0.552
_refine_diff_density_min -0.520
_refine_diff_density_rms 0.063
_refine_ls_extinction_method none
_refine_ls_goodness_of_fit_ref 1.087
_refine_ls_hydrogen_treatment constr
_refine_ls_matrix_type full
_refine_ls_number_parameters 566
_refine_ls_number_reflns 5618
_refine_ls_number_restraints 1109
_refine_ls_restrained_S_all 1.037
_refine_ls_R_factor_all 0.1040
_refine_ls_R_factor_gt 0.0699
_refine_ls_shift/su_max 0.002
_refine_ls_shift/su_mean 0.000
_refine_ls_structure_factor_coef Fsqd
_refine_ls_weighting_details 'w=1/[\s^2^(Fo^2^)+(0.0830P)^2^+10.5796P] where P=(Fo^2^+2Fc^2^)/3'
_refine_ls_weighting_scheme calc
_refine_ls_wR_factor_gt 0.1778
_refine_ls_wR_factor_ref 0.2015
_reflns_number_gt 3949
_reflns_number_total 5618
_reflns_threshold_expression 'I > 2\s(I)'
_cod_data_source_file b911272c.txt
_cod_data_source_block 3a'
_cod_original_sg_symbol_H-M 'P b c n '
_cod_database_code 7024111

loop_
_symmetry_equiv_pos_as_xyz
'x, y, z'
'-x+1/2, -y+1/2, z+1/2'
'x+1/2, -y+1/2, -z'
'-x, y, -z+1/2'
'-x, -y, -z'
'x-1/2, y-1/2, -z-1/2'
'-x-1/2, y-1/2, z'
'x, -y, z-1/2'

loop_
_atom_site_label
_atom_site_type_symbol
_atom_site_fract_x
_atom_site_fract_y
_atom_site_fract_z
_atom_site_U_iso_or_equiv
_atom_site_adp_type
_atom_site_occupancy
_atom_site_symmetry_multiplicity
_atom_site_calc_flag
_atom_site_refinement_flags
_atom_site_disorder_assembly
_atom_site_disorder_group
Fe Fe 0.0000 0.19381(7) 0.2500 0.0445(3) Uani 1 2 d S . .
O1 O 0.29207(16) -0.3009(3) 0.31498(17) 0.0876(11) Uani 1 1 d . . .
O2 O -0.00635(13) 0.7313(3) -0.04782(12) 0.0662(9) Uani 1 1 d . A .
N1 N 0.02319(14) 0.0694(3) 0.30374(13) 0.0481(8) Uani 1 1 d . . .
N2 N -0.06142(13) 0.1930(3) 0.30078(13) 0.0465(8) Uani 1 1 d . A .
N3 N -0.04547(13) 0.3191(3) 0.21340(13) 0.0465(8) Uani 1 1 d . . .
C1 C 0.3267(3) -0.3131(6) 0.3643(3) 0.101(2) Uani 1 1 d . . .
H11 H 0.3343 -0.2371 0.3808 0.151 Uiso 1 1 calc R . .
H12 H 0.3620 -0.3498 0.3532 0.151 Uiso 1 1 calc R . .
H13 H 0.3076 -0.3610 0.3931 0.151 Uiso 1 1 calc R . .
C2 C 0.2406(2) -0.2498(4) 0.3237(2) 0.0646(12) Uani 1 1 d . . .
C3 C 0.2232(2) -0.2070(4) 0.37633(19) 0.0627(12) Uani 1 1 d . . .
H3 H 0.2469 -0.2126 0.4091 0.075 Uiso 1 1 calc R . .
C4 C 0.17062(19) -0.1554(4) 0.38152(18) 0.0558(11) Uani 1 1 d . . .
C5 C 0.1548(2) -0.1096(4) 0.44037(18) 0.0670(12) Uani 1 1 d . . .
H51 H 0.1339 -0.0375 0.4359 0.100 Uiso 1 1 calc R . .
H52 H 0.1888 -0.0954 0.4630 0.100 Uiso 1 1 calc R . .
H53 H 0.1314 -0.1662 0.4604 0.100 Uiso 1 1 calc R . .
C6 C 0.13615(18) -0.1460(3) 0.33307(17) 0.0522(10) Uani 1 1 d . . .
C7 C 0.07020(16) 0.0083(4) 0.30176(16) 0.0472(9) Uani 1 1 d . . .
H7 H 0.0979 0.0298 0.2744 0.057 Uiso 1 1 calc R . .
C8 C 0.08110(17) -0.0859(3) 0.33764(17) 0.0496(10) Uani 1 1 d . . .
C9 C 0.03971(18) -0.1171(4) 0.37680(18) 0.0585(11) Uani 1 1 d . A .
H9 H 0.0449 -0.1821 0.4011 0.070 Uiso 1 1 calc R . .
C10 C -0.00887(18) -0.0534(4) 0.38024(17) 0.0580(11) Uani 1 1 d D . .
H10 H -0.0369 -0.0737 0.4074 0.070 Uiso 0.854(8) 1 calc PR A 1
C11 C -0.01680(17) 0.0399(4) 0.34422(16) 0.0514(10) Uani 1 1 d . A .
C12 C -0.06521(17) 0.1149(4) 0.34379(16) 0.0520(10) Uani 1 1 d . . .
C13 C -0.11167(19) 0.1171(4) 0.38102(18) 0.0622(12) Uani 1 1 d D A .
H131 H -0.1151 0.0613 0.4108 0.075 Uiso 0.854(8) 1 calc PR A 1
C14 C -0.1520(2) 0.2002(5) 0.3743(2) 0.0691(13) Uani 1 1 d . . .
H14 H -0.1831 0.2022 0.3998 0.083 Uiso 1 1 calc R A .
C15 C -0.14790(18) 0.2820(4) 0.33007(19) 0.0618(12) Uani 1 1 d D A .
H15 H -0.1750 0.3410 0.3253 0.074 Uiso 0.146(8) 1 calc PR A 2
C16A C -0.1849(2) 0.3766(5) 0.3164(3) 0.0730(18) Uani 0.854(8) 1 d PD A 1
H161 H -0.2170 0.3891 0.3399 0.088 Uiso 0.854(8) 1 calc PR A 1
C17A C -0.1754(2) 0.4485(5) 0.2710(2) 0.0695(17) Uani 0.854(8) 1 d PD A 1
H171 H -0.2009 0.5097 0.2642 0.083 Uiso 0.854(8) 1 calc PR A 1
C16B C -0.0526(10) -0.046(3) 0.4228(11) 0.086(12) Uani 0.146(8) 1 d PDU A 2
H162 H -0.0490 -0.0925 0.4563 0.103 Uiso 0.146(8) 1 calc PR A 2
C17B C -0.0985(13) 0.022(2) 0.4189(12) 0.076(11) Uani 0.146(8) 1 d PDU A 2
H172 H -0.1271 0.0044 0.4459 0.091 Uiso 0.146(8) 1 calc PR A 2
C18 C -0.12817(17) 0.4356(4) 0.23289(18) 0.0574(11) Uani 1 1 d D . .
H18 H -0.1602 0.4507 0.2560 0.069 Uiso 0.146(8) 1 calc PR A 2
C19 C -0.11537(18) 0.5042(4) 0.18444(19) 0.0604(11) Uani 1 1 d . A .
H19 H -0.1387 0.5676 0.1748 0.072 Uiso 1 1 calc R . .
C20 C -0.06889(17) 0.4797(3) 0.15086(17) 0.0523(10) Uani 1 1 d . . .
C21 C -0.03536(16) 0.3845(3) 0.16709(16) 0.0486(9) Uani 1 1 d . A .
H21 H -0.0039 0.3661 0.1437 0.058 Uiso 1 1 calc R . .
C22 C -0.09236(17) 0.3454(4) 0.24545(17) 0.0513(10) Uani 1 1 d . A .
C23 C -0.10150(17) 0.2721(4) 0.29329(17) 0.0509(10) Uani 1 1 d . . .
C24 C -0.05120(18) 0.5502(3) 0.09821(16) 0.0495(10) Uani 1 1 d . A .
C25 C 0.0004(2) 0.5872(3) 0.09501(17) 0.0560(11) Uani 1 1 d . . .
C26 C 0.0468(2) 0.5713(5) 0.1403(2) 0.0738(14) Uani 1 1 d . A .
H261 H 0.0308 0.5790 0.1791 0.111 Uiso 1 1 calc R . .
H262 H 0.0757 0.6301 0.1346 0.111 Uiso 1 1 calc R . .
H263 H 0.0635 0.4947 0.1360 0.111 Uiso 1 1 calc R . .
C27 C 0.01895(19) 0.6480(4) 0.04497(17) 0.0572(11) Uani 1 1 d . A .
H27 H 0.0566 0.6734 0.0418 0.069 Uiso 1 1 calc R . .
C28 C -0.0193(2) 0.6694(4) 0.00100(17) 0.0568(11) Uani 1 1 d . . .
C29 C 0.0480(2) 0.7804(5) -0.0490(2) 0.0782(15) Uani 1 1 d . . .
H291 H 0.0530 0.8300 -0.0151 0.117 Uiso 1 1 calc R A .
H292 H 0.0525 0.8261 -0.0842 0.117 Uiso 1 1 calc R . .
H293 H 0.0761 0.7189 -0.0483 0.117 Uiso 1 1 calc R . .
C30 C -0.07389(19) 0.6293(4) 0.00549(18) 0.0587(11) Uani 1 1 d . A .
H30 H -0.0997 0.6444 -0.0248 0.070 Uiso 1 1 calc R . .
C31 C -0.09143(19) 0.5675(4) 0.05360(19) 0.0605(11) Uani 1 1 d . . .
C32 C -0.1517(2) 0.5267(4) 0.0555(2) 0.0757(14) Uani 1 1 d . A .
H321 H -0.1733 0.5767 0.0813 0.114 Uiso 1 1 calc R . .
H322 H -0.1530 0.4474 0.0699 0.114 Uiso 1 1 calc R . .
H323 H -0.1677 0.5296 0.0166 0.114 Uiso 1 1 calc R . .
C33 C 0.1175(2) -0.1874(5) 0.2263(2) 0.0787(15) Uani 1 1 d . . .
H331 H 0.0782 -0.1969 0.2375 0.118 Uiso 1 1 calc R . .
H332 H 0.1282 -0.2498 0.2001 0.118 Uiso 1 1 calc R . .
H333 H 0.1223 -0.1132 0.2068 0.118 Uiso 1 1 calc R . .
C34 C 0.15394(19) -0.1912(4) 0.27953(18) 0.0567(11) Uani 1 1 d . . .
C35 C 0.2063(2) -0.2417(4) 0.2759(2) 0.0650(12) Uani 1 1 d . . .
H35 H 0.2188 -0.2713 0.2399 0.078 Uiso 1 1 calc R . .
P1 P 0.31013(6) 0.30274(14) 0.05564(6) 0.0842(5) Uani 1 1 d D . .
F1A F 0.3712(2) 0.2821(12) 0.0789(5) 0.121(6) Uani 0.364(4) 1 d PDU B 1
F2A F 0.2489(3) 0.3227(12) 0.0328(6) 0.151(7) Uani 0.364(4) 1 d PDU B 1
F3A F 0.3014(5) 0.3991(9) 0.1026(5) 0.105(4) Uani 0.364(4) 1 d PDU B 1
F4A F 0.3193(5) 0.2067(10) 0.0087(5) 0.183(9) Uani 0.364(4) 1 d PDU B 1
F5A F 0.2875(6) 0.2093(10) 0.0990(5) 0.150(8) Uani 0.364(4) 1 d PDU B 1
F6A F 0.3327(6) 0.3962(10) 0.0123(5) 0.171(8) Uani 0.364(4) 1 d PDU B 1
F1B F 0.2530(3) 0.2478(15) 0.0358(6) 0.142(8) Uani 0.326(14) 1 d PDU C 2
F2B F 0.3673(3) 0.3567(15) 0.0757(7) 0.180(11) Uani 0.326(14) 1 d PDU B 2
F3B F 0.3292(5) 0.311(2) -0.0093(2) 0.124(6) Uani 0.326(14) 1 d PDU B 2
F4B F 0.2903(5) 0.294(2) 0.1203(2) 0.129(6) Uani 0.326(14) 1 d PDU B 2
F5B F 0.3365(6) 0.1789(6) 0.0599(10) 0.160(7) Uani 0.326(14) 1 d PDU B 2
F6B F 0.2839(6) 0.4266(6) 0.0509(10) 0.154(7) Uani 0.326(14) 1 d PDU B 2
F1C F 0.2511(2) 0.2766(11) 0.0285(5) 0.094(6) Uani 0.310(15) 1 d PDU B 3
F2C F 0.3693(2) 0.3279(10) 0.0827(4) 0.058(4) Uani 0.310(15) 1 d PDU B 3
F3C F 0.3269(6) 0.3720(13) -0.0001(4) 0.165(10) Uani 0.310(15) 1 d PDU B 3
F4C F 0.2931(5) 0.2339(12) 0.1115(4) 0.063(4) Uani 0.310(15) 1 d PDU B 3
F5C F 0.3343(4) 0.1896(8) 0.0278(7) 0.100(6) Uani 0.310(15) 1 d PDU B 3
F6C F 0.2868(5) 0.4167(8) 0.0834(7) 0.125(8) Uani 0.310(15) 1 d PDU B 3

loop_
_atom_site_aniso_label
_atom_site_aniso_U_11
_atom_site_aniso_U_22
_atom_site_aniso_U_33
_atom_site_aniso_U_23
_atom_site_aniso_U_13
_atom_site_aniso_U_12
Fe 0.0472(5) 0.0488(5) 0.0375(4) 0.000 0.0066(3) 0.000
O1 0.082(2) 0.089(3) 0.092(3) 0.001(2) 0.009(2) 0.025(2)
O2 0.079(2) 0.072(2) 0.0469(16) 0.0060(15) -0.0008(15) 0.0147(17)
N1 0.0543(19) 0.0515(19) 0.0384(17) -0.0012(15) -0.0029(15) -0.0053(17)
N2 0.0482(18) 0.053(2) 0.0381(16) -0.0045(15) 0.0061(14) -0.0026(16)
N3 0.0514(18) 0.0471(19) 0.0410(17) -0.0034(15) 0.0069(14) -0.0004(15)
C1 0.096(4) 0.116(5) 0.090(4) 0.001(4) -0.003(4) 0.051(4)
C2 0.069(3) 0.056(3) 0.069(3) 0.008(2) 0.009(2) 0.006(2)
C3 0.070(3) 0.062(3) 0.056(3) 0.010(2) -0.005(2) 0.007(2)
C4 0.068(3) 0.047(2) 0.053(2) 0.004(2) -0.001(2) 0.000(2)
C5 0.073(3) 0.073(3) 0.055(3) 0.001(2) -0.009(2) 0.006(3)
C6 0.067(3) 0.042(2) 0.048(2) 0.0066(18) 0.000(2) -0.008(2)
C7 0.052(2) 0.051(2) 0.0392(19) 0.0022(18) 0.0014(17) -0.0044(19)
C8 0.058(2) 0.047(2) 0.044(2) 0.0009(18) -0.0048(18) -0.0058(19)
C9 0.064(3) 0.060(3) 0.052(2) 0.011(2) -0.002(2) -0.008(2)
C10 0.061(3) 0.068(3) 0.045(2) 0.010(2) 0.0053(19) -0.011(2)
C11 0.057(2) 0.060(3) 0.038(2) -0.0012(18) -0.0002(18) -0.010(2)
C12 0.057(2) 0.059(3) 0.040(2) -0.0030(19) 0.0053(18) -0.010(2)
C13 0.066(3) 0.072(3) 0.049(2) 0.006(2) 0.010(2) -0.017(2)
C14 0.059(3) 0.087(4) 0.062(3) -0.005(3) 0.021(2) -0.010(3)
C15 0.056(3) 0.069(3) 0.061(3) -0.006(2) 0.011(2) -0.001(2)
C16A 0.060(3) 0.082(4) 0.077(4) -0.007(3) 0.022(3) 0.001(3)
C17A 0.060(3) 0.068(4) 0.081(4) -0.004(3) 0.014(3) 0.017(3)
C16B 0.103(19) 0.078(18) 0.076(17) 0.015(14) 0.017(15) -0.010(15)
C17B 0.081(17) 0.080(18) 0.067(16) 0.005(13) 0.029(13) 0.000(14)
C18 0.057(3) 0.060(3) 0.056(2) -0.006(2) 0.007(2) 0.005(2)
C19 0.063(3) 0.053(3) 0.065(3) -0.006(2) 0.002(2) 0.016(2)
C20 0.058(2) 0.046(2) 0.053(2) -0.0042(19) 0.000(2) 0.009(2)
C21 0.052(2) 0.050(2) 0.043(2) -0.0035(18) 0.0031(18) 0.0039(19)
C22 0.051(2) 0.052(2) 0.050(2) -0.008(2) 0.0065(19) 0.0010(19)
C23 0.051(2) 0.055(2) 0.047(2) -0.0062(19) 0.0103(18) -0.003(2)
C24 0.061(3) 0.046(2) 0.041(2) -0.0018(18) 0.0023(19) 0.021(2)
C25 0.084(3) 0.036(2) 0.048(2) 0.0037(17) -0.021(2) 0.005(2)
C26 0.085(3) 0.079(3) 0.058(3) 0.014(2) -0.017(2) -0.020(3)
C27 0.065(3) 0.054(3) 0.052(2) -0.005(2) -0.004(2) 0.010(2)
C28 0.075(3) 0.053(3) 0.042(2) -0.0036(19) -0.002(2) 0.019(2)
C29 0.075(3) 0.078(4) 0.082(3) 0.018(3) -0.008(3) -0.001(3)
C30 0.071(3) 0.055(3) 0.051(2) -0.003(2) -0.010(2) 0.016(2)
C31 0.069(3) 0.051(3) 0.061(3) -0.006(2) 0.000(2) 0.015(2)
C32 0.080(3) 0.067(3) 0.081(3) -0.002(3) -0.015(3) 0.006(3)
C33 0.094(4) 0.086(4) 0.056(3) -0.018(3) -0.006(3) 0.003(3)
C34 0.069(3) 0.050(3) 0.050(2) 0.000(2) -0.001(2) -0.007(2)
C35 0.075(3) 0.058(3) 0.062(3) -0.007(2) 0.010(2) 0.002(2)
P1 0.0834(10) 0.1027(12) 0.0665(9) -0.0013(8) 0.0125(7) -0.0020(9)
F1A 0.088(8) 0.148(15) 0.126(10) -0.007(9) 0.021(7) 0.054(8)
F2A 0.142(12) 0.138(13) 0.174(13) 0.010(10) -0.049(10) 0.049(9)
F3A 0.083(7) 0.098(9) 0.135(10) -0.020(7) 0.045(7) 0.014(6)
F4A 0.238(18) 0.152(14) 0.158(15) -0.063(11) -0.016(13) 0.031(13)
F5A 0.144(13) 0.130(12) 0.177(16) 0.026(12) 0.004(12) -0.023(10)
F6A 0.243(18) 0.149(13) 0.120(11) 0.068(10) 0.065(12) 0.020(13)
F1B 0.081(11) 0.235(19) 0.110(12) 0.013(13) 0.011(9) -0.044(11)
F2B 0.128(15) 0.147(16) 0.27(2) -0.061(15) -0.019(14) -0.065(12)
F3B 0.113(9) 0.174(16) 0.084(8) -0.018(10) 0.030(7) 0.000(10)
F4B 0.127(10) 0.185(17) 0.074(7) -0.042(10) 0.019(7) -0.028(12)
F5B 0.200(15) 0.102(10) 0.178(17) -0.042(10) -0.049(13) 0.000(10)
F6B 0.150(13) 0.126(11) 0.187(16) 0.040(11) -0.001(12) 0.037(10)
F1C 0.101(13) 0.123(12) 0.056(7) 0.018(7) -0.027(8) -0.019(8)
F2C 0.040(6) 0.058(7) 0.076(7) -0.044(5) 0.018(5) -0.012(4)
F3C 0.206(19) 0.159(17) 0.129(15) 0.037(14) 0.061(15) 0.005(16)
F4C 0.070(7) 0.090(10) 0.030(5) -0.005(5) 0.002(4) -0.036(6)
F5C 0.064(6) 0.130(11) 0.106(11) -0.090(9) 0.009(7) -0.022(7)
F6C 0.082(10) 0.116(12) 0.179(18) 0.003(11) 0.004(11) 0.038(9)

loop_
_atom_type_symbol
_atom_type_description
_atom_type_number_in_cell
_atom_type_scat_dispersion_real
_atom_type_scat_dispersion_imag
_atom_type_scat_source
C C 280 0.0033 0.0016
; International Tables for Crystallography (1992).
Vol. C, Tables 4.2.6.8 and 6.1.1.4
;
H H 248 0.0000 0.0000
; International Tables for Crystallography (1992).
Vol. C, Tables 4.2.6.8 and 6.1.1.4
;
F F 48 0.0171 0.0103
; International Tables for Crystallography (1992).
Vol. C, Tables 4.2.6.8 and 6.1.1.4
;
Fe Fe 4 0.3463 0.8444
; International Tables for Crystallography (1992).
Vol. C, Tables 4.2.6.8 and 6.1.1.4
;
N N 24 0.0061 0.0033
; International Tables for Crystallography (1992).
Vol. C, Tables 4.2.6.8 and 6.1.1.4
;
O O 16 0.0106 0.0060
; International Tables for Crystallography (1992).
Vol. C, Tables 4.2.6.8 and 6.1.1.4
;
P P 8 0.1023 0.0942
; International Tables for Crystallography (1992).
Vol. C, Tables 4.2.6.8 and 6.1.1.4
;

loop_
_geom_angle_atom_site_label_1
_geom_angle_atom_site_label_2
_geom_angle_atom_site_label_3
_geom_angle
_geom_angle_site_symmetry_1
_geom_angle_site_symmetry_3
N2 Fe N2 179.4(2) . 4
N2 Fe N1 99.83(13) . 4
N2 Fe N1 79.76(14) . .
N1 Fe N1 86.63(18) 4 .
N2 Fe N3 81.09(13) . .
N1 Fe N3 160.85(13) . .
N2 Fe N3 99.32(13) . 4
N1 Fe N3 96.45(13) . 4
N3 Fe N3 86.85(18) . 4
C2 O1 C1 116.4(4) . .
C28 O2 C29 115.6(4) . .
C7 N1 C11 118.4(3) . .
C7 N1 Fe 127.1(3) . .
C11 N1 Fe 114.4(3) . .
C23 N2 C12 120.6(3) . .
C23 N2 Fe 118.3(3) . .
C12 N2 Fe 121.1(3) . .
C21 N3 C22 117.0(3) . .
C21 N3 Fe 130.9(3) . .
C22 N3 Fe 111.9(3) . .
O1 C1 H11 109.5 . .
O1 C1 H12 109.5 . .
H11 C1 H12 109.5 . .
O1 C1 H13 109.5 . .
H11 C1 H13 109.5 . .
H12 C1 H13 109.5 . .
O1 C2 C3 123.6(4) . .
O1 C2 C35 116.2(4) . .
C3 C2 C35 120.2(4) . .
C2 C3 C4 120.2(4) . .
C2 C3 H3 119.9 . .
C4 C3 H3 119.9 . .
C6 C4 C3 119.6(4) . .
C6 C4 C5 123.4(4) . .
C3 C4 C5 117.0(4) . .
C4 C5 H51 109.5 . .
C4 C5 H52 109.5 . .
H51 C5 H52 109.5 . .
C4 C5 H53 109.5 . .
H51 C5 H53 109.5 . .
H52 C5 H53 109.5 . .
C4 C6 C34 120.0(4) . .
C4 C6 C8 119.9(4) . .
C34 C6 C8 120.1(4) . .
N1 C7 C8 123.7(4) . .
N1 C7 H7 118.2 . .
C8 C7 H7 118.2 . .
C9 C8 C7 117.3(4) . .
C9 C8 C6 123.4(4) . .
C7 C8 C6 119.2(4) . .
C10 C9 C8 119.8(4) . .
C10 C9 H9 120.1 . .
C8 C9 H9 120.1 . .
C9 C10 C11 120.1(4) . .
C9 C10 C16B 133.1(12) . .
C11 C10 C16B 105.5(12) . .
C9 C10 H10 119.9 . .
C11 C10 H10 119.9 . .
C10 C11 N1 120.6(4) . .
C10 C11 C12 125.9(4) . .
N1 C11 C12 113.5(4) . .
N2 C12 C13 119.6(4) . .
N2 C12 C11 110.8(3) . .
C13 C12 C11 129.6(4) . .
C14 C13 C12 119.8(4) . .
C14 C13 C17B 139.4(12) . .
C12 C13 C17B 100.8(12) . .
C14 C13 H131 120.1 . .
C12 C13 H131 120.1 . .
C13 C14 C15 120.7(4) . .
C13 C14 H14 119.6 . .
C15 C14 H14 119.6 . .
C14 C15 C23 116.3(4) . .
C14 C15 C16A 129.2(4) . .
C23 C15 C16A 114.5(4) . .
C14 C15 H15 121.8 . .
C23 C15 H15 121.8 . .
C17A C16A C15 122.1(5) . .
C17A C16A H161 119.0 . .
C15 C16A H161 119.0 . .
C16A C17A C18 122.8(5) . .
C16A C17A H171 118.6 . .
C18 C17A H171 118.6 . .
C17B C16B C10 125(3) . .
C17B C16B H162 117.4 . .
C10 C16B H162 117.4 . .
C16B C17B C13 132(3) . .
C16B C17B H172 114.2 . .
C13 C17B H172 114.2 . .
C22 C18 C19 117.5(4) . .
C22 C18 C17A 115.7(4) . .
C19 C18 C17A 126.8(4) . .
C22 C18 H18 121.3 . .
C19 C18 H18 121.3 . .
C20 C19 C18 120.3(4) . .
C20 C19 H19 119.9 . .
C18 C19 H19 119.9 . .
C19 C20 C21 117.7(4) . .
C19 C20 C24 124.0(4) . .
C21 C20 C24 118.3(3) . .
N3 C21 C20 123.7(4) . .
N3 C21 H21 118.2 . .
C20 C21 H21 118.2 . .
N3 C22 C18 123.9(4) . .
N3 C22 C23 114.4(4) . .
C18 C22 C23 121.7(4) . .
N2 C23 C15 122.9(4) . .
N2 C23 C22 113.9(3) . .
C15 C23 C22 123.2(4) . .
C25 C24 C31 123.2(4) . .
C25 C24 C20 118.8(4) . .
C31 C24 C20 117.9(4) . .
C24 C25 C27 120.1(4) . .
C24 C25 C26 127.0(4) . .
C27 C25 C26 112.9(4) . .
C25 C26 H261 109.5 . .
C25 C26 H262 109.5 . .
H261 C26 H262 109.5 . .
C25 C26 H263 109.5 . .
H261 C26 H263 109.5 . .
H262 C26 H263 109.5 . .
C28 C27 C25 118.5(4) . .
C28 C27 H27 120.7 . .
C25 C27 H27 120.7 . .
O2 C28 C30 116.6(4) . .
O2 C28 C27 123.2(4) . .
C30 C28 C27 120.2(4) . .
O2 C29 H291 109.5 . .
O2 C29 H292 109.5 . .
H291 C29 H292 109.5 . .
O2 C29 H293 109.5 . .
H291 C29 H293 109.5 . .
H292 C29 H293 109.5 . .
C28 C30 C31 121.1(4) . .
C28 C30 H30 119.5 . .
C31 C30 H30 119.5 . .
C30 C31 C24 116.8(4) . .
C30 C31 C32 118.1(4) . .
C24 C31 C32 125.1(4) . .
C31 C32 H321 109.5 . .
C31 C32 H322 109.5 . .
H321 C32 H322 109.5 . .
C31 C32 H323 109.5 . .
H321 C32 H323 109.5 . .
H322 C32 H323 109.5 . .
C34 C33 H331 109.5 . .
C34 C33 H332 109.5 . .
H331 C33 H332 109.5 . .
C34 C33 H333 109.5 . .
H331 C33 H333 109.5 . .
H332 C33 H333 109.5 . .
C35 C34 C6 118.9(4) . .
C35 C34 C33 118.9(4) . .
C6 C34 C33 122.2(4) . .
C2 C35 C34 121.1(4) . .
C2 C35 H35 119.5 . .
C34 C35 H35 119.5 . .

loop_
_geom_bond_atom_site_label_1
_geom_bond_atom_site_label_2
_geom_bond_distance
Fe N2 1.881(3)
Fe N1 1.986(3)
Fe N3 2.005(3)
O1 C2 1.380(6)
O1 C1 1.417(6)
O2 C28 1.376(5)
O2 C29 1.418(6)
N1 C7 1.330(5)
N1 C11 1.382(5)
N2 C23 1.338(5)
N2 C12 1.351(5)
N3 C21 1.336(5)
N3 C22 1.378(5)
C1 H11 0.9800
C1 H12 0.9800
C1 H13 0.9800
C2 C3 1.382(6)
C2 C35 1.382(6)
C3 C4 1.396(6)
C3 H3 0.9500
C4 C6 1.396(6)
C4 C5 1.511(6)
C5 H51 0.9800
C5 H52 0.9800
C5 H53 0.9800
C6 C34 1.412(6)
C6 C8 1.493(6)
C7 C8 1.399(5)
C7 H7 0.9500
C8 C9 1.390(6)
C9 C10 1.379(6)
C9 H9 0.9500
C10 C11 1.381(6)
C10 C16B 1.438(9)
C10 H10 0.9500
C11 C12 1.448(6)
C12 C13 1.406(6)
C13 C14 1.374(7)
C13 C17B 1.443(9)
C13 H131 0.9500
C14 C15 1.400(7)
C14 H14 0.9500
C15 C23 1.403(6)
C15 C16A 1.446(6)
C15 H15 0.9500
C16A C17A 1.362(8)
C16A H161 0.9500
C17A C18 1.440(6)
C17A H171 0.9500
C16B C17B 1.357(12)
C16B H162 0.9500
C17B H172 0.9500
C18 C22 1.383(6)
C18 C19 1.410(6)
C18 H18 0.9500
C19 C20 1.385(6)
C19 H19 0.9500
C20 C21 1.417(5)
C20 C24 1.528(6)
C21 H21 0.9500
C22 C23 1.415(6)
C24 C25 1.307(6)
C24 C31 1.425(6)
C25 C27 1.428(6)
C25 C26 1.537(6)
C26 H261 0.9800
C26 H262 0.9800
C26 H263 0.9800
C27 C28 1.391(6)
C27 H27 0.9500
C28 C30 1.388(6)
C29 H291 0.9800
C29 H292 0.9800
C29 H293 0.9800
C30 C31 1.390(6)
C30 H30 0.9500
C31 C32 1.516(7)
C32 H321 0.9800
C32 H322 0.9800
C32 H323 0.9800
C33 C34 1.510(6)
C33 H331 0.9800
C33 H332 0.9800
C33 H333 0.9800
C34 C35 1.384(6)
C35 H35 0.9500

loop_
_geom_torsion_atom_site_label_1
_geom_torsion_atom_site_label_2
_geom_torsion_atom_site_label_3
_geom_torsion_atom_site_label_4
_geom_torsion
_geom_torsion_site_symmetry_1
N2 Fe N1 C7 -179.4(3) .
N2 Fe N1 C7 0.9(3) 4
N1 Fe N1 C7 79.9(3) 4
N3 Fe N1 C7 179.9(3) .
N3 Fe N1 C7 -81.1(3) 4
N2 Fe N1 C11 5.8(3) .
N2 Fe N1 C11 -173.8(3) 4
N1 Fe N1 C11 -94.8(3) 4
N3 Fe N1 C11 5.2(6) .
N3 Fe N1 C11 104.2(3) 4
N2 Fe N2 C23 -141.3(3) 4
N1 Fe N2 C23 -99.1(3) 4
N1 Fe N2 C23 176.1(3) .
N3 Fe N2 C23 -4.1(3) .
N3 Fe N2 C23 81.2(3) 4
N2 Fe N2 C12 38.7(3) 4
N1 Fe N2 C12 80.9(3) 4
N1 Fe N2 C12 -3.8(3) .
N3 Fe N2 C12 175.9(3) .
N3 Fe N2 C12 -98.8(3) 4
N2 Fe N3 C21 179.6(4) .
N2 Fe N3 C21 -0.8(4) 4
N1 Fe N3 C21 -81.4(3) 4
N1 Fe N3 C21 -179.7(4) .
N3 Fe N3 C21 79.7(3) 4
N2 Fe N3 C22 5.5(3) .
N2 Fe N3 C22 -174.9(3) 4
N1 Fe N3 C22 104.5(3) 4
N1 Fe N3 C22 6.1(6) .
N3 Fe N3 C22 -94.5(3) 4
C1 O1 C2 C3 2.9(7) .
C1 O1 C2 C35 -177.8(5) .
O1 C2 C3 C4 179.4(4) .
C35 C2 C3 C4 0.1(7) .
C2 C3 C4 C6 -0.8(7) .
C2 C3 C4 C5 -179.4(4) .
C3 C4 C6 C34 1.5(6) .
C5 C4 C6 C34 -179.9(4) .
C3 C4 C6 C8 -177.0(4) .
C5 C4 C6 C8 1.5(6) .
C11 N1 C7 C8 1.3(6) .
Fe N1 C7 C8 -173.3(3) .
N1 C7 C8 C9 0.9(6) .
N1 C7 C8 C6 -178.0(4) .
C4 C6 C8 C9 -56.4(6) .
C34 C6 C8 C9 125.0(4) .
C4 C6 C8 C7 122.4(4) .
C34 C6 C8 C7 -56.2(5) .
C7 C8 C9 C10 -2.1(6) .
C6 C8 C9 C10 176.7(4) .
C8 C9 C10 C11 1.1(6) .
C8 C9 C10 C16B -164(2) .
C9 C10 C11 N1 1.1(6) .
C16B C10 C11 N1 169.7(17) .
C9 C10 C11 C12 -179.1(4) .
C16B C10 C11 C12 -10.5(17) .
C7 N1 C11 C10 -2.3(5) .
Fe N1 C11 C10 172.9(3) .
C7 N1 C11 C12 177.9(3) .
Fe N1 C11 C12 -6.9(4) .
C23 N2 C12 C13 -0.1(6) .
Fe N2 C12 C13 179.8(3) .
C23 N2 C12 C11 -178.9(3) .
Fe N2 C12 C11 1.1(4) .
C10 C11 C12 N2 -175.9(4) .
N1 C11 C12 N2 3.9(5) .
C10 C11 C12 C13 5.5(7) .
N1 C11 C12 C13 -174.7(4) .
N2 C12 C13 C14 -1.6(6) .
C11 C12 C13 C14 176.8(4) .
N2 C12 C13 C17B -179.8(15) .
C11 C12 C13 C17B -1.4(16) .
C12 C13 C14 C15 1.0(7) .
C17B C13 C14 C15 178(2) .
C13 C14 C15 C23 1.3(7) .
C13 C14 C15 C16A -178.8(5) .
C14 C15 C16A C17A -179.1(5) .
C23 C15 C16A C17A 0.8(8) .
C15 C16A C17A C18 0.5(9) .
C9 C10 C16B C17B -179(3) .
C11 C10 C16B C17B 14(4) .
C10 C16B C17B C13 -14(7) .
C14 C13 C17B C16B -172(3) .
C12 C13 C17B C16B 5(4) .
C16A C17A C18 C22 -0.5(8) .
C16A C17A C18 C19 178.9(5) .
C22 C18 C19 C20 0.9(7) .
C17A C18 C19 C20 -178.5(5) .
C18 C19 C20 C21 -0.1(6) .
C18 C19 C20 C24 -179.0(4) .
C22 N3 C21 C20 2.0(6) .
Fe N3 C21 C20 -171.9(3) .
C19 C20 C21 N3 -1.5(6) .
C24 C20 C21 N3 177.5(4) .
C21 N3 C22 C18 -1.2(6) .
Fe N3 C22 C18 173.9(3) .
C21 N3 C22 C23 178.9(3) .
Fe N3 C22 C23 -6.1(4) .
C19 C18 C22 N3 -0.2(6) .
C17A C18 C22 N3 179.2(4) .
C19 C18 C22 C23 179.7(4) .
C17A C18 C22 C23 -0.8(7) .
C12 N2 C23 C15 2.6(6) .
Fe N2 C23 C15 -177.4(3) .
C12 N2 C23 C22 -178.2(3) .
Fe N2 C23 C22 1.8(5) .
C14 C15 C23 N2 -3.1(6) .
C16A C15 C23 N2 176.9(4) .
C14 C15 C23 C22 177.7(4) .
C16A C15 C23 C22 -2.2(6) .
N3 C22 C23 N2 3.1(5) .
C18 C22 C23 N2 -176.9(4) .
N3 C22 C23 C15 -177.7(4) .
C18 C22 C23 C15 2.3(7) .
C19 C20 C24 C25 128.3(5) .
C21 C20 C24 C25 -50.6(5) .
C19 C20 C24 C31 -54.6(6) .
C21 C20 C24 C31 126.4(4) .
C31 C24 C25 C27 -0.2(6) .
C20 C24 C25 C27 176.7(4) .
C31 C24 C25 C26 -179.1(4) .
C20 C24 C25 C26 -2.2(7) .
C24 C25 C27 C28 1.7(6) .
C26 C25 C27 C28 -179.2(4) .
C29 O2 C28 C30 174.3(4) .
C29 O2 C28 C27 -4.5(6) .
C25 C27 C28 O2 177.2(4) .
C25 C27 C28 C30 -1.6(6) .
O2 C28 C30 C31 -178.9(4) .
C27 C28 C30 C31 0.0(6) .
C28 C30 C31 C24 1.5(6) .
C28 C30 C31 C32 179.9(4) .
C25 C24 C31 C30 -1.5(6) .
C20 C24 C31 C30 -178.4(4) .
C25 C24 C31 C32 -179.7(4) .
C20 C24 C31 C32 3.4(6) .
C4 C6 C34 C35 -1.6(6) .
C8 C6 C34 C35 177.0(4) .
C4 C6 C34 C33 177.7(4) .
C8 C6 C34 C33 -3.8(6) .
O1 C2 C35 C34 -179.5(4) .
C3 C2 C35 C34 -0.2(7) .
C6 C34 C35 C2 0.9(7) .
C33 C34 C35 C2 -178.4(5) .
